data_1516830
loop_
_publ_author_name
'Noor, Asif'
'Moratti, Stephen C.'
'Crowley, James D.'

_publ_section_title
;
 Active-template synthesis of &#x201C;click&#x201D; [2]rotaxane ligands:
 self-assembly of mechanically interlocked metallo-supramolecular dimers,
 macrocycles and oligomers
;
_journal_issue 11
_journal_name_full 'Chem. Sci.'
_journal_page_first 4283
_journal_paper_doi 10.1039/C4SC01438C
_journal_volume 5
_journal_year 2014
_chemical_formula_sum 'C72 H82 Ag2 F6 N2 O22 S2'
_chemical_formula_weight 1721.26
_chemical_name_systematic
;
 ?
;
_space_group_IT_number 2
_symmetry_cell_setting triclinic
_symmetry_space_group_name_Hall '-P 1'
_symmetry_space_group_name_H-M 'P -1'
_atom_sites_solution_hydrogens geom
_atom_sites_solution_primary direct
_atom_sites_solution_secondary difmap
_audit_creation_method SHELXL-97
_cell_angle_alpha 87.500(4)
_cell_angle_beta 72.011(4)
_cell_angle_gamma 67.114(4)
_cell_formula_units_Z 1
_cell_length_a 11.0298(7)
_cell_length_b 12.4731(10)
_cell_length_c 15.6946(12)
_cell_measurement_reflns_used 4931
_cell_measurement_temperature 89(2)
_cell_measurement_theta_max 25.4455
_cell_measurement_theta_min 2.741
_cell_volume 1884.8(3)
_computing_cell_refinement 'Bruker SAINT'
_computing_data_collection 'Bruker APEX2'
_computing_data_reduction 'Bruker SAINT'
_computing_structure_refinement 'SHELXL-97 (Sheldrick, 2008)'
_computing_structure_solution 'SHELXL-97 (Sheldrick, 2008)'
_diffrn_ambient_temperature 89(2)
_diffrn_measured_fraction_theta_full 0.990
_diffrn_measured_fraction_theta_max 0.990
_diffrn_measurement_device_type 'Bruker APEX-II CCD'
_diffrn_measurement_method '\f and \w scans'
_diffrn_radiation_monochromator graphite
_diffrn_radiation_source 'fine-focus sealed tube'
_diffrn_radiation_type MoK\a
_diffrn_radiation_wavelength 0.71073
_diffrn_reflns_av_R_equivalents 0.0676
_diffrn_reflns_av_sigmaI/netI 0.0685
_diffrn_reflns_limit_h_max 13
_diffrn_reflns_limit_h_min -13
_diffrn_reflns_limit_k_max 15
_diffrn_reflns_limit_k_min -15
_diffrn_reflns_limit_l_max 19
_diffrn_reflns_limit_l_min -19
_diffrn_reflns_number 34942
_diffrn_reflns_theta_full 26.43
_diffrn_reflns_theta_max 26.43
_diffrn_reflns_theta_min 1.37
_exptl_absorpt_coefficient_mu 0.665
_exptl_absorpt_correction_T_max 0.9426
_exptl_absorpt_correction_T_min 0.8786
_exptl_absorpt_correction_type multi-scan
_exptl_absorpt_process_details SADABS
_exptl_crystal_colour colourless
_exptl_crystal_density_diffrn 1.516
_exptl_crystal_density_method 'not measured'
_exptl_crystal_description block
_exptl_crystal_F_000 884
_exptl_crystal_size_max 0.20
_exptl_crystal_size_mid 0.16
_exptl_crystal_size_min 0.09
_refine_diff_density_max 0.606
_refine_diff_density_min -0.469
_refine_diff_density_rms 0.102
_refine_ls_extinction_method none
_refine_ls_goodness_of_fit_ref 1.050
_refine_ls_hydrogen_treatment mixed
_refine_ls_matrix_type full
_refine_ls_number_parameters 487
_refine_ls_number_reflns 7687
_refine_ls_number_restraints 0
_refine_ls_restrained_S_all 1.050
_refine_ls_R_factor_all 0.0661
_refine_ls_R_factor_gt 0.0420
_refine_ls_shift/su_max 0.001
_refine_ls_shift/su_mean 0.000
_refine_ls_structure_factor_coef Fsqd
_refine_ls_weighting_details 'calc w=1/[\s^2^(Fo^2^)+(0.0508P)^2^+0.2713P] where P=(Fo^2^+2Fc^2^)/3'
_refine_ls_weighting_scheme calc
_refine_ls_wR_factor_gt 0.0919
_refine_ls_wR_factor_ref 0.1109
_reflns_number_gt 5673
_reflns_number_total 7687
_reflns_threshold_expression >2\s(I)
_cod_data_source_file c4sc01438c2.cif
_cod_data_source_block em1agtfr
_cod_depositor_comments
;
The following automatic conversions were performed:

'_symmetry_cell_setting' value 'Triclinic' changed to 'triclinic'
according to
/usr/data/users/saulius/crontab/automatic-downloads/rss-feeds/RSC/lib/dictionaries/cif_core.dic
dictionary named 'cif_core.dic' version 2.4.2 from 2011-04-26.

Automatic conversion script
Id: cif_fix_values 2281 2013-09-26 08:29:07Z andrius 

 Adding full bibliography for 1516829--1516831.cif.
;
_cod_original_cell_volume 1884.8(2)
_cod_original_sg_symbol_H-M P-1
_cod_database_code 1516830

loop_
_symmetry_equiv_pos_as_xyz
'x, y, z'
'-x, -y, -z'

loop_
_atom_site_label
_atom_site_type_symbol
_atom_site_fract_x
_atom_site_fract_y
_atom_site_fract_z
_atom_site_U_iso_or_equiv
_atom_site_adp_type
_atom_site_occupancy
_atom_site_symmetry_multiplicity
_atom_site_calc_flag
_atom_site_refinement_flags
Ag1 Ag 0.28412(2) 0.12853(2) 0.333034(18) 0.02499(10) Uani 1 1 d .
O7 O 0.1767(2) 0.1685(2) 0.22510(16) 0.0227(6) Uani 1 1 d .
C35 C 0.0306(4) 0.3154(3) 0.5085(2) 0.0288(9) Uani 1 1 d .
H35A H 0.1154 0.2984 0.5241 0.043 Uiso 1 1 calc R
H35B H -0.0436 0.3146 0.5622 0.043 Uiso 1 1 calc R
H35C H 0.0026 0.3925 0.4854 0.043 Uiso 1 1 calc R
O2 O 0.3719(2) 0.28475(18) 0.38687(15) 0.0188(5) Uani 1 1 d .
C6 C 0.1876(3) 0.4528(3) 0.1725(2) 0.0178(7) Uani 1 1 d .
H6 H 0.1064 0.4585 0.1600 0.021 Uiso 1 1 calc R
O1 O 0.3046(2) 0.47107(19) 0.01649(15) 0.0207(5) Uani 1 1 d .
O6 O 0.6869(2) -0.2221(2) 0.12060(17) 0.0298(6) Uani 1 1 d .
O5 O 0.3195(2) -0.1610(2) -0.09030(17) 0.0281(6) Uani 1 1 d .
O4 O 0.0813(2) -0.13937(19) 0.11524(16) 0.0244(6) Uani 1 1 d .
O3 O 0.2972(2) -0.06219(19) 0.42860(15) 0.0216(5) Uani 1 1 d .
O8 O 0.0561(3) 0.2292(2) 0.44152(18) 0.0316(6) Uani 1 1 d .
N1 N 0.4857(3) 0.0398(2) 0.35846(18) 0.0182(6) Uani 1 1 d .
C2 C 0.4163(3) 0.4550(3) 0.1236(2) 0.0184(7) Uani 1 1 d .
H2 H 0.4919 0.4611 0.0771 0.022 Uiso 1 1 calc R
C13 C 0.5287(3) -0.0713(3) 0.3804(2) 0.0200(7) Uani 1 1 d .
C12 C 0.6527(4) -0.1260(3) 0.3986(3) 0.0297(9) Uani 1 1 d .
H12 H 0.6799 -0.2042 0.4148 0.036 Uiso 1 1 calc R
C11 C 0.7357(3) -0.0666(3) 0.3931(3) 0.0300(9) Uani 1 1 d .
H11 H 0.8229 -0.1041 0.4029 0.036 Uiso 1 1 calc R
C10 C 0.6913(3) 0.0489(3) 0.3732(2) 0.0237(8) Uani 1 1 d .
H10 H 0.7463 0.0924 0.3707 0.028 Uiso 1 1 calc R
C9 C 0.5652(3) 0.0997(3) 0.3572(2) 0.0189(7) Uani 1 1 d .
C8 C 0.5145(3) 0.2239(3) 0.3340(2) 0.0231(8) Uani 1 1 d .
H8A H 0.5715 0.2625 0.3461 0.028 Uiso 1 1 calc R
H8B H 0.5236 0.2258 0.2692 0.028 Uiso 1 1 calc R
C7 C 0.3227(3) 0.4071(3) 0.3726(2) 0.0211(8) Uani 1 1 d .
H7A H 0.3863 0.4395 0.3832 0.025 Uiso 1 1 calc R
H7B H 0.2301 0.4482 0.4173 0.025 Uiso 1 1 calc R
C4 C 0.3125(3) 0.4308(3) 0.2796(2) 0.0176(7) Uani 1 1 d .
C3 C 0.4217(3) 0.4413(3) 0.2108(2) 0.0195(7) Uani 1 1 d .
H3 H 0.5013 0.4391 0.2238 0.023 Uiso 1 1 calc R
C1 C 0.2988(3) 0.4599(3) 0.1052(2) 0.0174(7) Uani 1 1 d .
C5 C 0.1967(3) 0.4371(3) 0.2587(2) 0.0195(7) Uani 1 1 d .
H5 H 0.1211 0.4305 0.3049 0.023 Uiso 1 1 calc R
C27 C 0.7989(3) -0.4539(3) 0.0120(2) 0.0213(8) Uani 1 1 d .
H27A H 0.8211 -0.3894 -0.0180 0.026 Uiso 1 1 calc R
H27B H 0.8850 -0.5258 -0.0028 0.026 Uiso 1 1 calc R
C28 C 0.7375(3) -0.4243(3) 0.1125(2) 0.0238(8) Uani 1 1 d .
H28A H 0.8109 -0.4275 0.1375 0.029 Uiso 1 1 calc R
H28B H 0.7007 -0.4827 0.1404 0.029 Uiso 1 1 calc R
C29 C 0.6215(4) -0.3033(3) 0.1355(2) 0.0256(8) Uani 1 1 d .
H29A H 0.5623 -0.2904 0.0966 0.031 Uiso 1 1 calc R
H29B H 0.5629 -0.2941 0.1991 0.031 Uiso 1 1 calc R
C30 C 0.6086(3) -0.1053(3) 0.1199(2) 0.0223(8) Uani 1 1 d .
C26 C 0.3175(3) 0.0350(3) -0.1094(2) 0.0226(8) Uani 1 1 d .
H26 H 0.2225 0.0680 -0.1062 0.027 Uiso 1 1 calc R
C25 C 0.3831(3) -0.0840(3) -0.1037(2) 0.0219(8) Uani 1 1 d .
C24 C 0.1731(3) -0.1155(3) -0.0738(3) 0.0260(8) Uani 1 1 d .
H24A H 0.1515 -0.0949 -0.1305 0.031 Uiso 1 1 calc R
H24B H 0.1263 -0.0445 -0.0312 0.031 Uiso 1 1 calc R
C23 C 0.1245(3) -0.2102(3) -0.0341(2) 0.0245(8) Uani 1 1 d .
H23A H 0.0236 -0.1828 -0.0240 0.029 Uiso 1 1 calc R
H23B H 0.1722 -0.2803 -0.0776 0.029 Uiso 1 1 calc R
C22 C 0.1527(4) -0.2431(3) 0.0534(2) 0.0254(8) Uani 1 1 d .
H22A H 0.1186 -0.3044 0.0778 0.031 Uiso 1 1 calc R
H22B H 0.2537 -0.2738 0.0440 0.031 Uiso 1 1 calc R
C20 C 0.1142(3) -0.1433(3) 0.1929(2) 0.0217(8) Uani 1 1 d .
C18 C 0.0559(3) -0.0380(3) 0.2459(2) 0.0213(8) Uani 1 1 d .
H18 H -0.0042 0.0304 0.2278 0.026 Uiso 1 1 calc R
C17 C 0.0850(3) -0.0325(3) 0.3247(2) 0.0216(8) Uani 1 1 d .
H17 H 0.0441 0.0400 0.3602 0.026 Uiso 1 1 calc R
C16 C 0.1724(3) -0.1303(3) 0.3534(2) 0.0200(7) Uani 1 1 d .
C15 C 0.2041(3) -0.1203(3) 0.4386(2) 0.0243(8) Uani 1 1 d .
H15A H 0.1163 -0.0765 0.4868 0.029 Uiso 1 1 calc R
H15B H 0.2460 -0.1995 0.4574 0.029 Uiso 1 1 calc R
C14 C 0.4368(3) -0.1350(3) 0.3818(3) 0.0260(8) Uani 1 1 d .
H14A H 0.4456 -0.1562 0.3194 0.031 Uiso 1 1 calc R
H14B H 0.4657 -0.2079 0.4118 0.031 Uiso 1 1 calc R
C19 C 0.2285(3) -0.2353(3) 0.3004(2) 0.0249(8) Uani 1 1 d .
H19 H 0.2881 -0.3035 0.3190 0.030 Uiso 1 1 calc R
C21 C 0.2004(3) -0.2438(3) 0.2216(2) 0.0257(8) Uani 1 1 d .
H21 H 0.2391 -0.3168 0.1872 0.031 Uiso 1 1 calc R
C33 C 0.4764(3) 0.1331(3) 0.1113(2) 0.0205(8) Uani 1 1 d .
H33 H 0.4314 0.2147 0.1078 0.025 Uiso 1 1 calc R
C32 C 0.4031(3) 0.0622(3) 0.1239(2) 0.0199(7) Uani 1 1 d .
C34 C 0.2508(3) 0.1179(3) 0.1341(2) 0.0215(8) Uani 1 1 d .
H34A H 0.2338 0.1791 0.0917 0.026 Uiso 1 1 calc R
H34B H 0.2190 0.0585 0.1205 0.026 Uiso 1 1 calc R
C31 C 0.4685(3) -0.0583(3) 0.1285(2) 0.0215(8) Uani 1 1 d .
H31 H 0.4179 -0.1067 0.1374 0.026 Uiso 1 1 calc R
S1 S 0.81399(8) 0.36255(8) 0.30366(6) 0.0209(2) Uani 1 1 d .
O12 O 0.9392(2) 0.3662(2) 0.24157(16) 0.0246(6) Uani 1 1 d .
O10 O 0.8362(2) 0.2811(2) 0.37163(17) 0.0319(6) Uani 1 1 d .
O11 O 0.7143(2) 0.3622(2) 0.26306(18) 0.0368(7) Uani 1 1 d .
C36 C 0.7328(4) 0.5038(4) 0.3685(3) 0.0390(10) Uani 1 1 d .
F3 F 0.8171(3) 0.5204(2) 0.40720(16) 0.0545(7) Uani 1 1 d .
F1 F 0.7004(3) 0.5918(2) 0.31637(16) 0.0581(8) Uani 1 1 d .
F2 F 0.6169(3) 0.5143(3) 0.43281(17) 0.0747(9) Uani 1 1 d .
H100 H -0.009(4) 0.252(4) 0.422(3) 0.039(12) Uiso 1 1 d .
H101 H 0.107(4) 0.225(4) 0.228(3) 0.053(14) Uiso 1 1 d .

loop_
_atom_site_aniso_label
_atom_site_aniso_U_11
_atom_site_aniso_U_22
_atom_site_aniso_U_33
_atom_site_aniso_U_23
_atom_site_aniso_U_13
_atom_site_aniso_U_12
Ag1 0.01813(15) 0.02786(18) 0.02696(17) 0.00211(12) -0.01042(12) -0.00443(12)
O7 0.0183(12) 0.0223(14) 0.0195(14) -0.0011(11) -0.0067(10) 0.0010(11)
C35 0.0277(19) 0.025(2) 0.028(2) 0.0014(17) -0.0075(17) -0.0058(16)
O2 0.0166(11) 0.0176(12) 0.0204(13) 0.0047(10) -0.0064(10) -0.0048(10)
C6 0.0173(16) 0.0198(18) 0.0187(18) 0.0036(14) -0.0067(14) -0.0092(14)
O1 0.0228(12) 0.0247(13) 0.0173(13) 0.0039(10) -0.0073(10) -0.0117(10)
O6 0.0250(13) 0.0151(13) 0.0461(17) 0.0013(12) -0.0114(12) -0.0043(11)
O5 0.0160(12) 0.0214(14) 0.0403(16) 0.0001(12) -0.0037(11) -0.0045(10)
O4 0.0273(13) 0.0185(13) 0.0260(14) -0.0045(11) -0.0123(11) -0.0038(10)
O3 0.0182(11) 0.0198(13) 0.0239(13) -0.0041(10) -0.0047(10) -0.0055(10)
O8 0.0218(14) 0.0326(16) 0.0349(16) -0.0075(13) -0.0101(12) -0.0030(12)
N1 0.0175(14) 0.0182(15) 0.0160(15) 0.0003(12) -0.0041(12) -0.0047(12)
C2 0.0147(16) 0.0181(18) 0.0200(19) 0.0046(14) -0.0033(14) -0.0060(14)
C13 0.0195(17) 0.0179(19) 0.0202(19) -0.0037(15) -0.0049(14) -0.0054(14)
C12 0.031(2) 0.0178(19) 0.045(2) 0.0068(17) -0.0205(18) -0.0086(16)
C11 0.0220(18) 0.027(2) 0.045(2) 0.0093(18) -0.0212(18) -0.0072(16)
C10 0.0211(17) 0.025(2) 0.027(2) 0.0031(16) -0.0100(15) -0.0094(16)
C9 0.0180(16) 0.0230(19) 0.0116(17) 0.0023(14) -0.0020(13) -0.0062(15)
C8 0.0200(17) 0.023(2) 0.024(2) 0.0048(16) -0.0040(15) -0.0090(15)
C7 0.0216(17) 0.0165(18) 0.0234(19) -0.0003(15) -0.0057(15) -0.0065(14)
C4 0.0216(17) 0.0129(17) 0.0188(18) 0.0033(14) -0.0080(14) -0.0063(14)
C3 0.0170(16) 0.0146(17) 0.029(2) 0.0009(15) -0.0104(15) -0.0057(14)
C1 0.0215(17) 0.0124(17) 0.0176(18) 0.0042(14) -0.0090(14) -0.0041(14)
C5 0.0179(16) 0.0165(18) 0.0192(19) 0.0017(14) -0.0005(14) -0.0060(14)
C27 0.0232(18) 0.0193(18) 0.0218(19) 0.0017(15) -0.0091(15) -0.0072(15)
C28 0.0299(19) 0.0156(18) 0.023(2) 0.0012(15) -0.0092(16) -0.0059(15)
C29 0.0316(19) 0.0173(19) 0.023(2) -0.0019(15) -0.0052(16) -0.0071(16)
C30 0.0230(18) 0.0171(18) 0.0218(19) -0.0009(15) -0.0059(15) -0.0033(15)
C26 0.0159(16) 0.0210(19) 0.024(2) -0.0021(15) -0.0034(15) -0.0017(14)
C25 0.0248(18) 0.0191(19) 0.0203(19) -0.0008(15) -0.0050(15) -0.0085(15)
C24 0.0222(18) 0.024(2) 0.031(2) 0.0013(17) -0.0088(16) -0.0079(16)
C23 0.0221(18) 0.024(2) 0.028(2) -0.0052(16) -0.0067(16) -0.0094(15)
C22 0.0268(18) 0.0196(19) 0.029(2) -0.0036(16) -0.0083(16) -0.0083(16)
C20 0.0201(17) 0.0212(19) 0.026(2) 0.0015(16) -0.0070(15) -0.0103(15)
C18 0.0191(17) 0.0178(18) 0.025(2) 0.0009(15) -0.0073(15) -0.0051(14)
C17 0.0178(17) 0.0208(19) 0.0221(19) -0.0032(15) -0.0004(15) -0.0074(15)
C16 0.0162(16) 0.0227(19) 0.0223(19) 0.0041(15) -0.0031(14) -0.0115(15)
C15 0.0247(18) 0.026(2) 0.025(2) 0.0058(16) -0.0072(16) -0.0127(16)
C14 0.0185(17) 0.0192(19) 0.037(2) -0.0053(16) -0.0074(16) -0.0047(15)
C19 0.0249(18) 0.0203(19) 0.031(2) 0.0074(16) -0.0124(16) -0.0083(15)
C21 0.0301(19) 0.0166(19) 0.029(2) -0.0037(16) -0.0097(16) -0.0073(16)
C33 0.0186(17) 0.0145(18) 0.0215(19) 0.0010(15) -0.0034(14) -0.0018(14)
C32 0.0217(17) 0.0229(19) 0.0132(18) -0.0036(14) -0.0041(14) -0.0076(15)
C34 0.0242(18) 0.0227(19) 0.0157(18) 0.0001(15) -0.0050(15) -0.0082(15)
C31 0.0248(18) 0.0209(19) 0.0190(19) -0.0006(15) -0.0041(15) -0.0111(15)
S1 0.0152(4) 0.0258(5) 0.0242(5) 0.0082(4) -0.0087(4) -0.0094(4)
O12 0.0159(11) 0.0230(13) 0.0314(15) 0.0074(11) -0.0042(10) -0.0071(10)
O10 0.0296(13) 0.0380(16) 0.0342(16) 0.0196(13) -0.0152(12) -0.0173(12)
O11 0.0331(14) 0.0531(18) 0.0440(17) 0.0249(14) -0.0251(13) -0.0299(14)
C36 0.035(2) 0.040(3) 0.025(2) 0.0041(19) -0.0092(19) 0.0019(19)
F3 0.0859(19) 0.0412(15) 0.0388(15) -0.0039(12) -0.0346(14) -0.0155(14)
F1 0.0837(18) 0.0275(14) 0.0335(14) -0.0040(11) -0.0254(13) 0.0145(13)
F2 0.0438(16) 0.092(2) 0.0357(16) -0.0002(15) 0.0093(12) 0.0106(15)

loop_
_atom_type_symbol
_atom_type_description
_atom_type_scat_dispersion_real
_atom_type_scat_dispersion_imag
_atom_type_scat_source
C C 0.0033 0.0016 'International Tables Vol C Tables 4.2.6.8 and 6.1.1.4'
H H 0.0000 0.0000 'International Tables Vol C Tables 4.2.6.8 and 6.1.1.4'
N N 0.0061 0.0033 'International Tables Vol C Tables 4.2.6.8 and 6.1.1.4'
O O 0.0106 0.0060 'International Tables Vol C Tables 4.2.6.8 and 6.1.1.4'
F F 0.0171 0.0103 'International Tables Vol C Tables 4.2.6.8 and 6.1.1.4'
S S 0.1246 0.1234 'International Tables Vol C Tables 4.2.6.8 and 6.1.1.4'
Ag Ag -0.8971 1.1015 'International Tables Vol C Tables 4.2.6.8 and 6.1.1.4'

loop_
_geom_angle_atom_site_label_1
_geom_angle_atom_site_label_2
_geom_angle_atom_site_label_3
_geom_angle
_geom_angle_site_symmetry_1
_geom_angle_site_symmetry_3
N1 Ag1 O7 144.69(9) . .
N1 Ag1 O8 128.29(9) . .
O7 Ag1 O8 86.97(9) . .
C34 O7 Ag1 121.07(19) . .
C34 O7 H101 111(3) . .
Ag1 O7 H101 125(3) . .
O8 C35 H35A 109.5 . .
O8 C35 H35B 109.5 . .
H35A C35 H35B 109.5 . .
O8 C35 H35C 109.5 . .
H35A C35 H35C 109.5 . .
H35B C35 H35C 109.5 . .
C8 O2 C7 111.3(2) . .
C1 C6 C5 118.7(3) . .
C1 C6 H6 120.7 . .
C5 C6 H6 120.7 . .
C1 O1 C27 118.6(2) . 2_655
C30 O6 C29 119.5(3) . .
C25 O5 C24 118.2(3) . .
C20 O4 C22 117.5(3) . .
C14 O3 C15 112.6(2) . .
C35 O8 Ag1 122.0(2) . .
C35 O8 H100 108(3) . .
Ag1 O8 H100 116(3) . .
C13 N1 C9 118.2(3) . .
C13 N1 Ag1 121.9(2) . .
C9 N1 Ag1 119.8(2) . .
C3 C2 C1 119.3(3) . .
C3 C2 H2 120.4 . .
C1 C2 H2 120.4 . .
N1 C13 C12 122.1(3) . .
N1 C13 C14 116.6(3) . .
C12 C13 C14 121.3(3) . .
C11 C12 C13 119.4(3) . .
C11 C12 H12 120.3 . .
C13 C12 H12 120.3 . .
C12 C11 C10 119.4(3) . .
C12 C11 H11 120.3 . .
C10 C11 H11 120.3 . .
C11 C10 C9 118.6(3) . .
C11 C10 H10 120.7 . .
C9 C10 H10 120.7 . .
N1 C9 C10 122.3(3) . .
N1 C9 C8 117.4(3) . .
C10 C9 C8 120.2(3) . .
O2 C8 C9 109.5(3) . .
O2 C8 H8A 109.8 . .
C9 C8 H8A 109.8 . .
O2 C8 H8B 109.8 . .
C9 C8 H8B 109.8 . .
H8A C8 H8B 108.2 . .
O2 C7 C4 113.4(3) . .
O2 C7 H7A 108.9 . .
C4 C7 H7A 108.9 . .
O2 C7 H7B 108.9 . .
C4 C7 H7B 108.9 . .
H7A C7 H7B 107.7 . .
C5 C4 C3 117.9(3) . .
C5 C4 C7 121.0(3) . .
C3 C4 C7 121.1(3) . .
C2 C3 C4 121.1(3) . .
C2 C3 H3 119.5 . .
C4 C3 H3 119.5 . .
O1 C1 C6 124.2(3) . .
O1 C1 C2 114.9(3) . .
C6 C1 C2 120.9(3) . .
C4 C5 C6 122.2(3) . .
C4 C5 H5 118.9 . .
C6 C5 H5 118.9 . .
O1 C27 C28 106.2(3) 2_655 .
O1 C27 H27A 110.5 2_655 .
C28 C27 H27A 110.5 . .
O1 C27 H27B 110.5 2_655 .
C28 C27 H27B 110.5 . .
H27A C27 H27B 108.7 . .
C27 C28 C29 111.1(3) . .
C27 C28 H28A 109.4 . .
C29 C28 H28A 109.4 . .
C27 C28 H28B 109.4 . .
C29 C28 H28B 109.4 . .
H28A C28 H28B 108.0 . .
O6 C29 C28 106.4(3) . .
O6 C29 H29A 110.4 . .
C28 C29 H29A 110.4 . .
O6 C29 H29B 110.4 . .
C28 C29 H29B 110.4 . .
H29A C29 H29B 108.6 . .
O6 C30 C31 125.0(3) . .
O6 C30 C26 113.9(3) . 2_655
C31 C30 C26 121.1(3) . 2_655
C25 C26 C30 119.6(3) . 2_655
C25 C26 H26 120.2 . .
C30 C26 H26 120.2 2_655 .
O5 C25 C26 124.7(3) . .
O5 C25 C33 115.1(3) . 2_655
C26 C25 C33 120.3(3) . 2_655
O5 C24 C23 106.9(3) . .
O5 C24 H24A 110.3 . .
C23 C24 H24A 110.3 . .
O5 C24 H24B 110.3 . .
C23 C24 H24B 110.3 . .
H24A C24 H24B 108.6 . .
C22 C23 C24 112.3(3) . .
C22 C23 H23A 109.1 . .
C24 C23 H23A 109.1 . .
C22 C23 H23B 109.1 . .
C24 C23 H23B 109.1 . .
H23A C23 H23B 107.9 . .
O4 C22 C23 107.6(3) . .
O4 C22 H22A 110.2 . .
C23 C22 H22A 110.2 . .
O4 C22 H22B 110.2 . .
C23 C22 H22B 110.2 . .
H22A C22 H22B 108.5 . .
O4 C20 C18 115.9(3) . .
O4 C20 C21 125.0(3) . .
C18 C20 C21 119.1(3) . .
C17 C18 C20 120.3(3) . .
C17 C18 H18 119.9 . .
C20 C18 H18 119.9 . .
C18 C17 C16 121.6(3) . .
C18 C17 H17 119.2 . .
C16 C17 H17 119.2 . .
C17 C16 C19 117.5(3) . .
C17 C16 C15 120.1(3) . .
C19 C16 C15 122.4(3) . .
O3 C15 C16 112.7(3) . .
O3 C15 H15A 109.1 . .
C16 C15 H15A 109.1 . .
O3 C15 H15B 109.1 . .
C16 C15 H15B 109.1 . .
H15A C15 H15B 107.8 . .
O3 C14 C13 109.3(3) . .
O3 C14 H14A 109.8 . .
C13 C14 H14A 109.8 . .
O3 C14 H14B 109.8 . .
C13 C14 H14B 109.8 . .
H14A C14 H14B 108.3 . .
C21 C19 C16 122.2(3) . .
C21 C19 H19 118.9 . .
C16 C19 H19 118.9 . .
C19 C21 C20 119.3(3) . .
C19 C21 H21 120.4 . .
C20 C21 H21 120.4 . .
C32 C33 C25 119.5(3) . 2_655
C32 C33 H33 120.3 . .
C25 C33 H33 120.3 2_655 .
C33 C32 C31 120.8(3) . .
C33 C32 C34 118.4(3) . .
C31 C32 C34 120.8(3) . .
O7 C34 C32 108.1(3) . .
O7 C34 H34A 110.1 . .
C32 C34 H34A 110.1 . .
O7 C34 H34B 110.1 . .
C32 C34 H34B 110.1 . .
H34A C34 H34B 108.4 . .
C30 C31 C32 118.6(3) . .
C30 C31 H31 120.7 . .
C32 C31 H31 120.7 . .
O11 S1 O12 114.71(15) . .
O11 S1 O10 115.44(15) . .
O12 S1 O10 114.38(14) . .
O11 S1 C36 104.27(18) . .
O12 S1 C36 102.96(17) . .
O10 S1 C36 102.78(17) . .
F2 C36 F3 107.8(3) . .
F2 C36 F1 107.5(3) . .
F3 C36 F1 106.6(4) . .
F2 C36 S1 111.5(3) . .
F3 C36 S1 111.6(3) . .
F1 C36 S1 111.5(3) . .

loop_
_geom_bond_atom_site_label_1
_geom_bond_atom_site_label_2
_geom_bond_distance
_geom_bond_site_symmetry_2
Ag1 N1 2.219(3) .
Ag1 O7 2.287(2) .
Ag1 O8 2.426(2) .
O7 C34 1.437(4) .
O7 H101 0.81(4) .
C35 O8 1.422(4) .
C35 H35A 0.9800 .
C35 H35B 0.9800 .
C35 H35C 0.9800 .
O2 C8 1.435(4) .
O2 C7 1.440(4) .
C6 C1 1.381(4) .
C6 C5 1.387(4) .
C6 H6 0.9500 .
O1 C1 1.377(4) .
O1 C27 1.436(4) 2_655
O6 C30 1.376(4) .
O6 C29 1.430(4) .
O5 C25 1.369(4) .
O5 C24 1.428(4) .
O4 C20 1.369(4) .
O4 C22 1.443(4) .
O3 C14 1.417(4) .
O3 C15 1.440(4) .
O8 H100 0.81(4) .
N1 C13 1.346(4) .
N1 C9 1.351(4) .
C2 C3 1.389(4) .
C2 C1 1.391(4) .
C2 H2 0.9500 .
C13 C12 1.385(5) .
C13 C14 1.507(4) .
C12 C11 1.367(5) .
C12 H12 0.9500 .
C11 C10 1.386(5) .
C11 H11 0.9500 .
C10 C9 1.385(4) .
C10 H10 0.9500 .
C9 C8 1.499(5) .
C8 H8A 0.9900 .
C8 H8B 0.9900 .
C7 C4 1.507(5) .
C7 H7A 0.9900 .
C7 H7B 0.9900 .
C4 C5 1.387(4) .
C4 C3 1.394(4) .
C3 H3 0.9500 .
C5 H5 0.9500 .
C27 O1 1.436(4) 2_655
C27 C28 1.510(5) .
C27 H27A 0.9900 .
C27 H27B 0.9900 .
C28 C29 1.518(4) .
C28 H28A 0.9900 .
C28 H28B 0.9900 .
C29 H29A 0.9900 .
C29 H29B 0.9900 .
C30 C31 1.387(4) .
C30 C26 1.387(5) 2_655
C26 C25 1.388(5) .
C26 C30 1.387(5) 2_655
C26 H26 0.9500 .
C25 C33 1.394(4) 2_655
C24 C23 1.514(5) .
C24 H24A 0.9900 .
C24 H24B 0.9900 .
C23 C22 1.506(5) .
C23 H23A 0.9900 .
C23 H23B 0.9900 .
C22 H22A 0.9900 .
C22 H22B 0.9900 .
C20 C18 1.392(5) .
C20 C21 1.402(5) .
C18 C17 1.381(5) .
C18 H18 0.9500 .
C17 C16 1.387(5) .
C17 H17 0.9500 .
C16 C19 1.393(5) .
C16 C15 1.505(5) .
C15 H15A 0.9900 .
C15 H15B 0.9900 .
C14 H14A 0.9900 .
C14 H14B 0.9900 .
C19 C21 1.382(5) .
C19 H19 0.9500 .
C21 H21 0.9500 .
C33 C32 1.385(4) .
C33 C25 1.394(4) 2_655
C33 H33 0.9500 .
C32 C31 1.401(5) .
C32 C34 1.505(4) .
C34 H34A 0.9900 .
C34 H34B 0.9900 .
C31 H31 0.9500 .
S1 O11 1.433(2) .
S1 O12 1.440(2) .
S1 O10 1.450(2) .
S1 C36 1.819(4) .
C36 F2 1.325(4) .
C36 F3 1.337(5) .
C36 F1 1.341(4) .
